data_7120941
loop_
_publ_author_name
'Su, Yuan'
'Xu, Jia'
'Shi, Qin'
'Yu, Lian'
'Cai, Ting'

_publ_section_title
;
 Polymorphism of griseofulvin: concomitant crystallization from the melt
 and a single crystal structure of a metastable polymorph with anomalously
 large thermal expansion.
;
_journal_issue 4
_journal_name_full 'Chemical communications (Cambridge, England)'
_journal_page_first 358
_journal_page_last 361
_journal_paper_doi 10.1039/c7cc07744k
_journal_volume 54
_journal_year 2018
_chemical_absolute_configuration ad
_chemical_formula_sum 'C17 H17 Cl O6'
_chemical_formula_weight 352.76
_space_group_crystal_system tetragonal
_space_group_IT_number 76
_space_group_name_Hall 'P 4w'
_space_group_name_H-M_alt 'P 41'
_symmetry_space_group_name_Hall 'P 4w'
_symmetry_space_group_name_H-M 'P 41'
_atom_sites_solution_hydrogens geom
_audit_creation_method SHELXL-2016/6
_audit_update_record
;
2017-10-06 deposited with the CCDC.
2017-12-01 downloaded from the CCDC.
;
_cell_angle_alpha 90
_cell_angle_beta 90
_cell_angle_gamma 90
_cell_formula_units_Z 4
_cell_length_a 8.9035(6)
_cell_length_b 8.9035(6)
_cell_length_c 19.5908(13)
_cell_measurement_reflns_used 9920
_cell_measurement_temperature 100(2)
_cell_measurement_theta_max 27.44
_cell_measurement_theta_min 2.29
_cell_volume 1553.01(18)
_computing_structure_refinement 'SHELXL-2016/6 (Sheldrick, 2016)'
_computing_structure_solution 'SHELXT 2014/4 (Sheldrick, 2014)'
_diffrn_ambient_temperature 100(2)
_diffrn_measured_fraction_theta_full 0.999
_diffrn_measured_fraction_theta_max 0.998
_diffrn_measurement_device_type 'Bruker APEX-II CCD'
_diffrn_measurement_method '\f and \w scans'
_diffrn_radiation_type MoK\a
_diffrn_radiation_wavelength 0.71073
_diffrn_reflns_av_R_equivalents 0.0482
_diffrn_reflns_av_unetI/netI 0.0424
_diffrn_reflns_Laue_measured_fraction_full 0.999
_diffrn_reflns_Laue_measured_fraction_max 0.998
_diffrn_reflns_limit_h_max 11
_diffrn_reflns_limit_h_min -11
_diffrn_reflns_limit_k_max 11
_diffrn_reflns_limit_k_min -10
_diffrn_reflns_limit_l_max 21
_diffrn_reflns_limit_l_min -25
_diffrn_reflns_number 13365
_diffrn_reflns_point_group_measured_fraction_full 0.959
_diffrn_reflns_point_group_measured_fraction_max 0.946
_diffrn_reflns_theta_full 25.242
_diffrn_reflns_theta_max 27.484
_diffrn_reflns_theta_min 2.287
_exptl_absorpt_coefficient_mu 0.278
_exptl_crystal_density_diffrn 1.509
_exptl_crystal_F_000 736
_exptl_crystal_size_max 0.240
_exptl_crystal_size_mid 0.220
_exptl_crystal_size_min 0.190
_refine_diff_density_max 0.198
_refine_diff_density_min -0.272
_refine_diff_density_rms 0.055
_refine_ls_abs_structure_details
;
 Flack x determined using 1437 quotients [(I+)-(I-)]/[(I+)+(I-)]
 (Parsons, Flack and Wagner, Acta Cryst. B69 (2013) 249-259).
;
_refine_ls_abs_structure_Flack 0.01(3)
_refine_ls_extinction_method none
_refine_ls_goodness_of_fit_ref 1.058
_refine_ls_hydrogen_treatment constr
_refine_ls_matrix_type full
_refine_ls_number_parameters 221
_refine_ls_number_reflns 3373
_refine_ls_number_restraints 1
_refine_ls_restrained_S_all 1.058
_refine_ls_R_factor_all 0.0305
_refine_ls_R_factor_gt 0.0296
_refine_ls_shift/su_max 0.000
_refine_ls_shift/su_mean 0.000
_refine_ls_structure_factor_coef Fsqd
_refine_ls_weighting_details 'w=1/[\s^2^(Fo^2^)+(0.0389P)^2^+0.2807P] where P=(Fo^2^+2Fc^2^)/3'
_refine_ls_weighting_scheme calc
_refine_ls_wR_factor_gt 0.0743
_refine_ls_wR_factor_ref 0.0750
_reflns_Friedel_coverage 0.840
_reflns_Friedel_fraction_full 0.916
_reflns_Friedel_fraction_max 0.890
_reflns_number_gt 3279
_reflns_number_total 3373
_reflns_threshold_expression 'I > 2\s(I)'
_cod_data_source_file c7cc07744k2.cif
_cod_data_source_block 20170816YKD_CT_100K_0m_a
_cod_depositor_comments 'Adding full bibliography for 7120941--7120946.cif.'
_cod_original_cell_volume 1553.0(2)
_cod_database_code 7120941
_shelx_shelxl_version_number 2016/6
_shelx_space_group_comment
;
The symmetry employed for this shelxl refinement is uniquely defined
by the following loop, which should always be used as a source of
symmetry information in preference to the above space-group names.
They are only intended as comments.
;
_shelx_estimated_absorpt_t_min 0.936
_shelx_estimated_absorpt_t_max 0.949

loop_
_space_group_symop_operation_xyz
'x, y, z'
'-x, -y, z+1/2'
'-y, x, z+1/4'
'y, -x, z+3/4'

loop_
_atom_site_label
_atom_site_type_symbol
_atom_site_fract_x
_atom_site_fract_y
_atom_site_fract_z
_atom_site_U_iso_or_equiv
_atom_site_adp_type
_atom_site_occupancy
_atom_site_site_symmetry_order
_atom_site_calc_flag
_atom_site_refinement_flags_posn
_atom_site_refinement_flags_adp
Cl1 Cl -0.02439(5) 1.00807(7) 0.46032(3) 0.01744(13) Uani 1 1 d . .
O6 O 0.21478(17) 0.82321(17) 0.52762(8) 0.0124(3) Uani 1 1 d . .
O2 O 0.62562(18) 0.99250(18) 0.40110(8) 0.0128(3) Uani 1 1 d . .
O1 O 0.12779(18) 1.18972(19) 0.35757(8) 0.0155(3) Uani 1 1 d . .
O3 O 0.61009(17) 0.76919(18) 0.52174(9) 0.0149(3) Uani 1 1 d . .
O4 O 0.24607(18) 0.53368(18) 0.51926(9) 0.0171(3) Uani 1 1 d . .
O5 O 0.6067(2) 0.5345(2) 0.69698(10) 0.0252(4) Uani 1 1 d . .
C2 C 0.2260(2) 1.0989(2) 0.38993(11) 0.0118(4) Uani 1 1 d . .
C6 C 0.2613(2) 0.9150(2) 0.47624(11) 0.0115(4) Uani 1 1 d . .
C9 C 0.4816(2) 0.8100(2) 0.51337(11) 0.0108(4) Uani 1 1 d . .
C4 C 0.4765(2) 1.0022(2) 0.41188(12) 0.0111(4) Uani 1 1 d . .
C5 C 0.4156(2) 0.9109(2) 0.46355(11) 0.0111(4) Uani 1 1 d . .
C14 C 0.4174(3) 0.5205(3) 0.61378(13) 0.0153(4) Uani 1 1 d . .
H14 H 0.412999 0.413998 0.615504 0.018 Uiso 1 1 calc R U
C11 C 0.3581(3) 0.8333(2) 0.63217(11) 0.0124(4) Uani 1 1 d . .
H11 H 0.266478 0.802255 0.658084 0.015 Uiso 1 1 calc R U
C10 C 0.3472(2) 0.7633(2) 0.56062(11) 0.0113(4) Uani 1 1 d . .
C13 C 0.3361(3) 0.5940(2) 0.56674(11) 0.0129(4) Uani 1 1 d . .
C8 C 0.6872(3) 1.0830(3) 0.34672(11) 0.0143(4) Uani 1 1 d . .
H8A H 0.639874 1.054876 0.303395 0.021 Uiso 1 1 calc R U
H8B H 0.795756 1.066221 0.343737 0.021 Uiso 1 1 calc R U
H8C H 0.667663 1.189339 0.356112 0.021 Uiso 1 1 calc R U
C3 C 0.3802(2) 1.0963(2) 0.37548(11) 0.0117(4) Uani 1 1 d . .
H3 H 0.419457 1.159117 0.340582 0.014 Uiso 1 1 calc R U
C16 C 0.4941(3) 0.7682(3) 0.66943(11) 0.0151(4) Uani 1 1 d . .
H16A H 0.585902 0.817590 0.651859 0.018 Uiso 1 1 calc R U
H16B H 0.485616 0.792954 0.718550 0.018 Uiso 1 1 calc R U
C15 C 0.5120(3) 0.6005(3) 0.66221(12) 0.0156(4) Uani 1 1 d . .
C1 C 0.1850(3) 1.2829(3) 0.30352(12) 0.0174(5) Uani 1 1 d . .
H1A H 0.255854 1.356068 0.322424 0.026 Uiso 1 1 calc R U
H1B H 0.101546 1.335937 0.281544 0.026 Uiso 1 1 calc R U
H1C H 0.236457 1.220028 0.269767 0.026 Uiso 1 1 calc R U
C7 C 0.1644(2) 1.0057(2) 0.44055(11) 0.0119(4) Uani 1 1 d . .
C12 C 0.3614(3) 1.0050(3) 0.63106(12) 0.0168(5) Uani 1 1 d . .
H12A H 0.360331 1.043153 0.677978 0.025 Uiso 1 1 calc R U
H12B H 0.273171 1.042586 0.606538 0.025 Uiso 1 1 calc R U
H12C H 0.452853 1.039193 0.607967 0.025 Uiso 1 1 calc R U
C17 C 0.2290(3) 0.3722(3) 0.51986(15) 0.0216(5) Uani 1 1 d . .
H17A H 0.324536 0.324964 0.507299 0.032 Uiso 1 1 calc R U
H17B H 0.151356 0.342882 0.487002 0.032 Uiso 1 1 calc R U
H17C H 0.199610 0.339200 0.565673 0.032 Uiso 1 1 calc R U

loop_
_atom_site_aniso_label
_atom_site_aniso_U_11
_atom_site_aniso_U_22
_atom_site_aniso_U_33
_atom_site_aniso_U_23
_atom_site_aniso_U_13
_atom_site_aniso_U_12
Cl1 0.0102(2) 0.0233(3) 0.0189(3) 0.00206(19) 0.0005(2) 0.0041(2)
O6 0.0099(7) 0.0148(7) 0.0125(8) 0.0029(6) 0.0007(6) 0.0011(6)
O2 0.0105(7) 0.0156(8) 0.0123(8) 0.0034(6) -0.0001(6) -0.0002(6)
O1 0.0157(8) 0.0163(8) 0.0147(8) 0.0026(6) -0.0023(6) 0.0054(6)
O3 0.0118(7) 0.0182(8) 0.0145(8) 0.0017(6) -0.0001(6) 0.0026(6)
O4 0.0184(8) 0.0133(8) 0.0196(8) -0.0041(6) -0.0001(7) -0.0012(6)
O5 0.0218(9) 0.0269(9) 0.0268(11) 0.0101(7) -0.0053(7) 0.0045(7)
C2 0.0139(10) 0.0113(10) 0.0104(10) -0.0025(7) -0.0033(7) 0.0022(8)
C6 0.0139(10) 0.0119(10) 0.0089(10) -0.0017(7) -0.0005(7) -0.0007(8)
C9 0.0142(10) 0.0109(9) 0.0075(10) -0.0018(7) 0.0008(8) -0.0001(8)
C4 0.0112(10) 0.0116(9) 0.0104(10) -0.0020(7) -0.0004(8) -0.0004(8)
C5 0.0114(9) 0.0115(10) 0.0105(10) -0.0005(8) -0.0019(8) 0.0013(7)
C14 0.0154(11) 0.0123(10) 0.0181(11) 0.0029(8) 0.0046(8) 0.0021(8)
C11 0.0149(10) 0.0134(10) 0.0089(10) 0.0002(8) 0.0015(8) 0.0020(8)
C10 0.0111(10) 0.0113(10) 0.0115(11) 0.0006(7) 0.0002(8) 0.0013(8)
C13 0.0126(10) 0.0123(10) 0.0138(11) -0.0011(8) 0.0050(8) 0.0000(8)
C8 0.0160(11) 0.0156(10) 0.0112(11) 0.0033(8) 0.0016(8) -0.0007(8)
C3 0.0145(10) 0.0109(10) 0.0097(10) 0.0001(8) -0.0014(8) -0.0012(8)
C16 0.0153(11) 0.0202(11) 0.0098(11) 0.0001(8) -0.0020(8) 0.0018(9)
C15 0.0137(10) 0.0193(11) 0.0138(11) 0.0071(8) 0.0046(8) 0.0025(8)
C1 0.0228(12) 0.0143(11) 0.0150(11) 0.0033(9) -0.0041(9) 0.0024(9)
C7 0.0091(9) 0.0130(10) 0.0135(10) -0.0024(8) -0.0001(7) 0.0017(8)
C12 0.0198(12) 0.0149(11) 0.0157(11) -0.0029(8) 0.0035(9) 0.0001(9)
C17 0.0221(12) 0.0135(11) 0.0292(14) -0.0070(10) 0.0070(10) -0.0028(9)

loop_
_atom_type_symbol
_atom_type_description
_atom_type_scat_dispersion_real
_atom_type_scat_dispersion_imag
_atom_type_scat_source
C C 0.0033 0.0016 'International Tables Vol C Tables 4.2.6.8 and 6.1.1.4'
H H 0.0000 0.0000 'International Tables Vol C Tables 4.2.6.8 and 6.1.1.4'
O O 0.0106 0.0060 'International Tables Vol C Tables 4.2.6.8 and 6.1.1.4'
Cl Cl 0.1484 0.1585 'International Tables Vol C Tables 4.2.6.8 and 6.1.1.4'

loop_
_geom_angle_atom_site_label_1
_geom_angle_atom_site_label_2
_geom_angle_atom_site_label_3
_geom_angle
C6 O6 C10 107.69(16)
C4 O2 C8 116.99(16)
C2 O1 C1 117.52(18)
C13 O4 C17 117.11(19)
O1 C2 C3 123.4(2)
O1 C2 C7 115.62(19)
C3 C2 C7 121.0(2)
O6 C6 C7 122.6(2)
O6 C6 C5 114.54(19)
C7 C6 C5 122.9(2)
O3 C9 C5 131.3(2)
O3 C9 C10 124.08(19)
C5 C9 C10 104.62(17)
O2 C4 C3 124.4(2)
O2 C4 C5 117.09(19)
C3 C4 C5 118.56(19)
C6 C5 C4 119.48(19)
C6 C5 C9 107.15(19)
C4 C5 C9 133.28(19)
C13 C14 C15 121.5(2)
C13 C14 H14 119.3
C15 C14 H14 119.3
C16 C11 C12 111.77(19)
C16 C11 C10 109.38(18)
C12 C11 C10 113.19(18)
C16 C11 H11 107.4
C12 C11 H11 107.4
C10 C11 H11 107.4
O6 C10 C13 110.42(18)
O6 C10 C11 108.01(17)
C13 C10 C11 109.60(17)
O6 C10 C9 105.06(17)
C13 C10 C9 111.15(18)
C11 C10 C9 112.47(18)
O4 C13 C14 127.1(2)
O4 C13 C10 112.52(19)
C14 C13 C10 120.3(2)
O2 C8 H8A 109.5
O2 C8 H8B 109.5
H8A C8 H8B 109.5
O2 C8 H8C 109.5
H8A C8 H8C 109.5
H8B C8 H8C 109.5
C4 C3 C2 120.6(2)
C4 C3 H3 119.7
C2 C3 H3 119.7
C15 C16 C11 114.50(19)
C15 C16 H16A 108.6
C11 C16 H16A 108.6
C15 C16 H16B 108.6
C11 C16 H16B 108.6
H16A C16 H16B 107.6
O5 C15 C14 121.6(2)
O5 C15 C16 119.5(2)
C14 C15 C16 118.9(2)
O1 C1 H1A 109.5
O1 C1 H1B 109.5
H1A C1 H1B 109.5
O1 C1 H1C 109.5
H1A C1 H1C 109.5
H1B C1 H1C 109.5
C6 C7 C2 117.5(2)
C6 C7 Cl1 120.35(17)
C2 C7 Cl1 122.13(17)
C11 C12 H12A 109.5
C11 C12 H12B 109.5
H12A C12 H12B 109.5
C11 C12 H12C 109.5
H12A C12 H12C 109.5
H12B C12 H12C 109.5
O4 C17 H17A 109.5
O4 C17 H17B 109.5
H17A C17 H17B 109.5
O4 C17 H17C 109.5
H17A C17 H17C 109.5
H17B C17 H17C 109.5

loop_
_geom_bond_atom_site_label_1
_geom_bond_atom_site_label_2
_geom_bond_distance
Cl1 C7 1.725(2)
O6 C6 1.361(3)
O6 C10 1.447(3)
O2 C4 1.347(3)
O2 C8 1.444(3)
O1 C2 1.349(3)
O1 C1 1.438(3)
O3 C9 1.212(3)
O4 C13 1.340(3)
O4 C17 1.446(3)
O5 C15 1.233(3)
C2 C3 1.402(3)
C2 C7 1.405(3)
C6 C7 1.373(3)
C6 C5 1.396(3)
C9 C5 1.451(3)
C9 C10 1.569(3)
C4 C3 1.394(3)
C4 C5 1.407(3)
C14 C13 1.342(3)
C14 C15 1.455(3)
C14 H14 0.9500
C11 C16 1.528(3)
C11 C12 1.529(3)
C11 C10 1.537(3)
C11 H11 1.0000
C10 C13 1.515(3)
C8 H8A 0.9800
C8 H8B 0.9800
C8 H8C 0.9800
C3 H3 0.9500
C16 C15 1.509(3)
C16 H16A 0.9900
C16 H16B 0.9900
C1 H1A 0.9800
C1 H1B 0.9800
C1 H1C 0.9800
C12 H12A 0.9800
C12 H12B 0.9800
C12 H12C 0.9800
C17 H17A 0.9800
C17 H17B 0.9800
C17 H17C 0.9800
